data_7007465
loop_
_publ_author_name
'Pope, Simon J. A.'
'Laye, Rebecca H.'

_publ_section_title
;
 Design, synthesis and photophysical studies of an emissive, europium
 based, sensor for zinc.
;
_journal_issue 25
_journal_name_full 'Dalton transactions (Cambridge, England : 2003)'
_journal_page_first 3108
_journal_page_last 3113
_journal_paper_doi 10.1039/b605837j
_journal_year 2006
_chemical_formula_sum 'C45 H72 Cl N8 Na O8'
_chemical_formula_weight 911.55
_chemical_name_systematic
;
?
;
_space_group_IT_number 2
_symmetry_cell_setting triclinic
_symmetry_space_group_name_Hall '-P 1'
_symmetry_space_group_name_H-M 'P -1'
_atom_sites_solution_hydrogens geom
_atom_sites_solution_primary direct
_atom_sites_solution_secondary difmap
_audit_creation_method SHELXL-97
_cell_angle_alpha 82.218(6)
_cell_angle_beta 85.885(6)
_cell_angle_gamma 64.760(8)
_cell_formula_units_Z 2
_cell_length_a 12.3447(9)
_cell_length_b 13.9613(11)
_cell_length_c 16.0694(12)
_cell_measurement_reflns_used 19251
_cell_measurement_temperature 100(2)
_cell_measurement_theta_max 32.0091
_cell_measurement_theta_min 2.5537
_cell_volume 2481.7(4)
_computing_cell_refinement
;
CrysAlis RED, Oxford Diffraction Ltd.,
Version 1.171.28cycle4 beta (release 11-11-2005 CrysAlis171 .NET)
(compiled Nov 11 2005,15:50:43)
;
_computing_data_collection
;
CrysAlis CCD, Oxford Diffraction Ltd.,
Version 1.171.28cycle4 beta (release 11-11-2005 CrysAlis171 .NET)
(compiled Nov 11 2005,15:50:43)
;
_computing_data_reduction
;
CrysAlis RED, Oxford Diffraction Ltd.,
Version 1.171.28cycle4 beta (release 11-11-2005 CrysAlis171 .NET)
(compiled Nov 11 2005,15:50:43)
;
_computing_molecular_graphics 'Bruker SHELXTL'
_computing_publication_material 'Bruker SHELXTL'
_computing_structure_refinement 'SHELXL-97 (Sheldrick, 1997)'
_computing_structure_solution 'SHELXl-97 (Sheldrick, 1990)'
_diffrn_ambient_temperature 100(2)
_diffrn_detector_area_resol_mean 8.3367
_diffrn_measured_fraction_theta_full 0.996
_diffrn_measured_fraction_theta_max 0.996
_diffrn_measurement_device_type 'Oxford Diffraction XCalibur 2'
_diffrn_measurement_method 'phi and omega scans'
_diffrn_radiation_monochromator graphite
_diffrn_radiation_source 'Enhance (Mo) X-ray Source'
_diffrn_radiation_type MoK\a
_diffrn_radiation_wavelength 0.71073
_diffrn_reflns_av_R_equivalents 0.0376
_diffrn_reflns_av_sigmaI/netI 0.0715
_diffrn_reflns_limit_h_max 15
_diffrn_reflns_limit_h_min -15
_diffrn_reflns_limit_k_max 17
_diffrn_reflns_limit_k_min -17
_diffrn_reflns_limit_l_max 15
_diffrn_reflns_limit_l_min -20
_diffrn_reflns_number 19221
_diffrn_reflns_theta_full 26.37
_diffrn_reflns_theta_max 26.37
_diffrn_reflns_theta_min 3.12
_exptl_absorpt_coefficient_mu 0.143
_exptl_absorpt_correction_T_max 0.96695
_exptl_absorpt_correction_T_min 0.94736
_exptl_absorpt_correction_type analytical
_exptl_absorpt_process_details
;
CrysAlis RED, Oxford Diffraction Ltd.,
Version 1.171.28cycle4 beta (release 11-11-2005 CrysAlis171 .NET)
(compiled Nov 11 2005,15:50:43)
Analytical numeric absorption correction using a multifaceted crystal
model based on expressions derived by R.C. Clark & J.S. Reid.
;
_exptl_crystal_colour colourless
_exptl_crystal_density_diffrn 1.220
_exptl_crystal_density_method 'not measured'
_exptl_crystal_description block
_exptl_crystal_F_000 980
_exptl_crystal_size_max 0.24
_exptl_crystal_size_mid 0.17
_exptl_crystal_size_min 0.13
_refine_diff_density_max 2.773
_refine_diff_density_min -0.649
_refine_diff_density_rms 0.106
_refine_ls_extinction_coef 0.019(3)
_refine_ls_extinction_expression Fc^*^=kFc[1+0.001xFc^2^\l^3^/sin(2\q)]^-1/4^
_refine_ls_extinction_method SHELXL
_refine_ls_goodness_of_fit_ref 1.075
_refine_ls_hydrogen_treatment constr
_refine_ls_matrix_type full
_refine_ls_number_parameters 578
_refine_ls_number_reflns 10120
_refine_ls_number_restraints 0
_refine_ls_restrained_S_all 1.075
_refine_ls_R_factor_all 0.1240
_refine_ls_R_factor_gt 0.0908
_refine_ls_shift/su_max 0.000
_refine_ls_shift/su_mean 0.000
_refine_ls_structure_factor_coef Fsqd
_refine_ls_weighting_details 'calc w=1/[\s^2^(Fo^2^)+(0.1783P)^2^+1.3954P] where P=(Fo^2^+2Fc^2^)/3'
_refine_ls_weighting_scheme calc
_refine_ls_wR_factor_gt 0.2697
_refine_ls_wR_factor_ref 0.2936
_reflns_number_gt 6540
_reflns_number_total 10120
_reflns_threshold_expression >2sigma(I)
_cod_data_source_file b605837j.txt
_cod_data_source_block orhlabsc
_cod_original_cell_volume 2481.7(3)
_cod_original_sg_symbol_H-M P-1
_cod_database_code 7007465

loop_
_symmetry_equiv_pos_as_xyz
'x, y, z'
'-x, -y, -z'

loop_
_atom_site_label
_atom_site_type_symbol
_atom_site_fract_x
_atom_site_fract_y
_atom_site_fract_z
_atom_site_U_iso_or_equiv
_atom_site_adp_type
_atom_site_occupancy
_atom_site_symmetry_multiplicity
_atom_site_calc_flag
_atom_site_refinement_flags
_atom_site_disorder_assembly
_atom_site_disorder_group
O1 O 1.6864(3) 0.0668(2) -0.37776(18) 0.0335(7) Uani 1 1 d . . .
O2 O 1.7662(3) 0.1185(2) -0.49684(17) 0.0357(7) Uani 1 1 d . . .
O3 O 1.7187(3) 0.2459(2) -0.29613(18) 0.0337(7) Uani 1 1 d . . .
O4 O 1.7209(3) 0.3899(2) -0.24798(18) 0.0346(7) Uani 1 1 d . . .
O5 O 1.5505(2) 0.2074(2) -0.14395(17) 0.0291(7) Uani 1 1 d . . .
O6 O 1.4783(2) 0.2405(2) -0.01242(17) 0.0276(6) Uani 1 1 d . . .
N1 N 1.7532(3) -0.1257(3) -0.1944(2) 0.0272(7) Uani 1 1 d . . .
N2 N 1.9028(3) -0.0236(3) -0.2992(2) 0.0294(8) Uani 1 1 d . . .
N3 N 1.8665(3) 0.1130(3) -0.1652(2) 0.0276(8) Uani 1 1 d . . .
N4 N 1.7230(3) 0.0154(3) -0.0630(2) 0.0254(7) Uani 1 1 d . . .
N5 N 1.5067(3) 0.0200(3) -0.2448(2) 0.0279(8) Uani 1 1 d . . .
N6 N 1.2429(3) 0.2492(3) -0.3129(2) 0.0291(8) Uani 1 1 d . . .
N7 N 1.1767(4) 0.3323(3) -0.5261(3) 0.0456(10) Uani 1 1 d . . .
N8 N 1.0789(3) 0.4911(3) -0.2096(2) 0.0384(9) Uani 1 1 d . . .
C1 C 1.8799(4) -0.1817(3) -0.2207(3) 0.0309(9) Uani 1 1 d . . .
H1A H 1.8964 -0.2550 -0.2261 0.037 Uiso 1 1 calc R . .
H1B H 1.9304 -0.1828 -0.1767 0.037 Uiso 1 1 calc R . .
C2 C 1.9138(4) -0.1328(3) -0.3025(3) 0.0334(10) Uani 1 1 d . . .
H2A H 1.9959 -0.1780 -0.3172 0.040 Uiso 1 1 calc R . .
H2B H 1.8630 -0.1310 -0.3466 0.040 Uiso 1 1 calc R . .
C3 C 2.0013(4) -0.0241(4) -0.2535(3) 0.0330(10) Uani 1 1 d . . .
H3A H 2.0713 -0.0411 -0.2902 0.040 Uiso 1 1 calc R . .
H3B H 2.0212 -0.0794 -0.2061 0.040 Uiso 1 1 calc R . .
C4 C 1.9704(4) 0.0816(3) -0.2221(3) 0.0318(9) Uani 1 1 d . . .
H4A H 2.0388 0.0774 -0.1931 0.038 Uiso 1 1 calc R . .
H4B H 1.9544 0.1360 -0.2698 0.038 Uiso 1 1 calc R . .
C5 C 1.9005(4) 0.0569(3) -0.0805(3) 0.0293(9) Uani 1 1 d . . .
H5A H 1.9433 0.0884 -0.0537 0.035 Uiso 1 1 calc R . .
H5B H 1.9543 -0.0171 -0.0848 0.035 Uiso 1 1 calc R . .
C6 C 1.7926(4) 0.0615(3) -0.0256(2) 0.0270(9) Uani 1 1 d . . .
H6A H 1.8200 0.0228 0.0293 0.032 Uiso 1 1 calc R . .
H6B H 1.7413 0.1351 -0.0179 0.032 Uiso 1 1 calc R . .
C7 C 1.7784(4) -0.1012(3) -0.0472(3) 0.0273(9) Uani 1 1 d . . .
H7A H 1.7613 -0.1223 0.0104 0.033 Uiso 1 1 calc R . .
H7B H 1.8646 -0.1264 -0.0537 0.033 Uiso 1 1 calc R . .
C8 C 1.7360(4) -0.1548(3) -0.1047(3) 0.0282(9) Uani 1 1 d . . .
H8A H 1.7787 -0.2314 -0.0918 0.034 Uiso 1 1 calc R . .
H8B H 1.6515 -0.1360 -0.0937 0.034 Uiso 1 1 calc R . .
C9 C 1.6769(4) -0.1526(3) -0.2452(3) 0.0322(9) Uani 1 1 d . . .
H9A H 1.6943 -0.2274 -0.2311 0.039 Uiso 1 1 calc R . .
H9B H 1.6969 -0.1418 -0.3042 0.039 Uiso 1 1 calc R . .
C10 C 1.5455(4) -0.0871(3) -0.2319(3) 0.0285(9) Uani 1 1 d . . .
C11 C 1.4688(4) -0.1371(3) -0.2114(3) 0.0311(9) Uani 1 1 d . . .
H11 H 1.4992 -0.2109 -0.2008 0.037 Uiso 1 1 calc R . .
C12 C 1.3471(4) -0.0750(4) -0.2070(3) 0.0332(10) Uani 1 1 d . . .
H12 H 1.2938 -0.1061 -0.1937 0.040 Uiso 1 1 calc R . .
C13 C 1.3061(4) 0.0349(4) -0.2230(3) 0.0343(10) Uani 1 1 d . . .
H13 H 1.2244 0.0787 -0.2217 0.041 Uiso 1 1 calc R . .
C14 C 1.3885(4) 0.0791(3) -0.2412(2) 0.0288(9) Uani 1 1 d . . .
C15 C 1.3454(4) 0.1989(3) -0.2564(3) 0.0311(9) Uani 1 1 d . . .
H15A H 1.3227 0.2281 -0.2031 0.037 Uiso 1 1 calc R . .
H15B H 1.4105 0.2156 -0.2806 0.037 Uiso 1 1 calc R . .
C16 C 1.2826(4) 0.2277(4) -0.3998(3) 0.0332(10) Uani 1 1 d . . .
H16A H 1.3313 0.1519 -0.4003 0.040 Uiso 1 1 calc R . .
H16B H 1.3323 0.2646 -0.4197 0.040 Uiso 1 1 calc R . .
C17 C 1.1798(4) 0.2625(3) -0.4590(3) 0.0313(9) Uani 1 1 d . . .
C18 C 1.0937(4) 0.2229(4) -0.4445(3) 0.0389(11) Uani 1 1 d . . .
H18 H 1.0994 0.1729 -0.3984 0.047 Uiso 1 1 calc R . .
C19 C 0.9999(4) 0.2583(4) -0.4988(3) 0.0423(11) Uani 1 1 d . . .
H19 H 0.9409 0.2331 -0.4897 0.051 Uiso 1 1 calc R . .
C20 C 0.9942(5) 0.3318(4) -0.5673(3) 0.0433(12) Uani 1 1 d . . .
H20 H 0.9312 0.3579 -0.6046 0.052 Uiso 1 1 calc R . .
C21 C 1.0850(5) 0.3650(4) -0.5783(3) 0.0513(13) Uani 1 1 d . . .
H21 H 1.0824 0.4132 -0.6250 0.062 Uiso 1 1 calc R . .
C22 C 1.1823(4) 0.3643(3) -0.3080(3) 0.0343(10) Uani 1 1 d . . .
H22A H 1.1310 0.3981 -0.3562 0.041 Uiso 1 1 calc R . .
H22B H 1.2420 0.3926 -0.3107 0.041 Uiso 1 1 calc R . .
C23 C 1.1077(4) 0.3925(3) -0.2290(3) 0.0316(9) Uani 1 1 d . . .
C24 C 1.0713(4) 0.3210(4) -0.1789(3) 0.0426(12) Uani 1 1 d . . .
H24 H 1.0932 0.2528 -0.1932 0.051 Uiso 1 1 calc R . .
C25 C 1.0010(4) 0.3540(5) -0.1066(3) 0.0461(12) Uani 1 1 d . . .
H25 H 0.9756 0.3081 -0.0722 0.055 Uiso 1 1 calc R . .
C26 C 0.9709(4) 0.4549(4) -0.0880(3) 0.0431(12) Uani 1 1 d . . .
H26 H 0.9237 0.4792 -0.0409 0.052 Uiso 1 1 calc R . .
C27 C 1.0115(4) 0.5206(4) -0.1400(3) 0.0442(12) Uani 1 1 d . . .
H27 H 0.9911 0.5888 -0.1261 0.053 Uiso 1 1 calc R . .
C28 C 1.8947(4) 0.0322(4) -0.3831(3) 0.0337(10) Uani 1 1 d . . .
H28A H 1.9522 -0.0156 -0.4199 0.040 Uiso 1 1 calc R . .
H28B H 1.9148 0.0919 -0.3816 0.040 Uiso 1 1 calc R . .
C29 C 1.7698(4) 0.0725(3) -0.4179(3) 0.0305(9) Uani 1 1 d . . .
C30 C 1.6508(4) 0.1738(4) -0.5413(3) 0.0345(10) Uani 1 1 d . . .
C31 C 1.5974(5) 0.0968(4) -0.5502(3) 0.0501(13) Uani 1 1 d . . .
H31A H 1.5721 0.0748 -0.4960 0.075 Uiso 1 1 calc R . .
H31B H 1.6564 0.0356 -0.5737 0.075 Uiso 1 1 calc R . .
H31C H 1.5297 0.1310 -0.5865 0.075 Uiso 1 1 calc R . .
C32 C 1.5680(4) 0.2666(4) -0.4946(3) 0.0390(11) Uani 1 1 d . . .
H32A H 1.6067 0.3121 -0.4891 0.058 Uiso 1 1 calc R . .
H32B H 1.5495 0.2398 -0.4398 0.058 Uiso 1 1 calc R . .
H32C H 1.4953 0.3064 -0.5254 0.058 Uiso 1 1 calc R . .
C33 C 1.6868(5) 0.2150(4) -0.6258(3) 0.0448(12) Uani 1 1 d . . .
H33A H 1.7396 0.1559 -0.6547 0.067 Uiso 1 1 calc R . .
H33B H 1.7272 0.2585 -0.6177 0.067 Uiso 1 1 calc R . .
H33C H 1.6166 0.2568 -0.6587 0.067 Uiso 1 1 calc R . .
C34 C 1.8126(4) 0.2285(3) -0.1641(3) 0.0303(9) Uani 1 1 d . . .
H34A H 1.8750 0.2515 -0.1574 0.036 Uiso 1 1 calc R . .
H34B H 1.7581 0.2466 -0.1163 0.036 Uiso 1 1 calc R . .
C35 C 1.7445(4) 0.2880(3) -0.2440(3) 0.0284(9) Uani 1 1 d . . .
C36 C 1.6597(4) 0.4672(3) -0.3191(3) 0.0368(10) Uani 1 1 d . . .
C37 C 1.5351(5) 0.4734(4) -0.3264(3) 0.0449(12) Uani 1 1 d . . .
H37A H 1.4937 0.4859 -0.2733 0.067 Uiso 1 1 calc R . .
H37B H 1.5409 0.4075 -0.3423 0.067 Uiso 1 1 calc R . .
H37C H 1.4917 0.5308 -0.3683 0.067 Uiso 1 1 calc R . .
C38 C 1.7348(5) 0.4389(4) -0.3991(3) 0.0497(13) Uani 1 1 d . . .
H38A H 1.7338 0.3758 -0.4158 0.075 Uiso 1 1 calc R . .
H38B H 1.8157 0.4263 -0.3889 0.075 Uiso 1 1 calc R . .
H38C H 1.7021 0.4968 -0.4430 0.075 Uiso 1 1 calc R . .
C39 C 1.6542(5) 0.5707(4) -0.2933(3) 0.0466(13) Uani 1 1 d . . .
H39A H 1.7336 0.5621 -0.2830 0.070 Uiso 1 1 calc R . .
H39B H 1.6060 0.5876 -0.2432 0.070 Uiso 1 1 calc R . .
H39C H 1.6194 0.6276 -0.3377 0.070 Uiso 1 1 calc R . .
C40 C 1.5988(3) 0.0622(3) -0.0329(2) 0.0249(8) Uani 1 1 d . . .
H40A H 1.5965 0.0573 0.0280 0.030 Uiso 1 1 calc R . .
H40B H 1.5561 0.0237 -0.0497 0.030 Uiso 1 1 calc R . .
C41 C 1.5401(3) 0.1779(3) -0.0700(2) 0.0243(8) Uani 1 1 d . . .
C42 C 1.4190(4) 0.3594(3) -0.0324(3) 0.0276(9) Uani 1 1 d . . .
C43 C 1.5114(4) 0.4006(3) -0.0662(3) 0.0332(10) Uani 1 1 d . . .
H43A H 1.5410 0.3762 -0.1198 0.050 Uiso 1 1 calc R . .
H43B H 1.5765 0.3745 -0.0277 0.050 Uiso 1 1 calc R . .
H43C H 1.4749 0.4771 -0.0723 0.050 Uiso 1 1 calc R . .
C44 C 1.3190(4) 0.3904(3) -0.0940(3) 0.0359(10) Uani 1 1 d . . .
H44A H 1.2664 0.3579 -0.0729 0.054 Uiso 1 1 calc R . .
H44B H 1.3526 0.3665 -0.1472 0.054 Uiso 1 1 calc R . .
H44C H 1.2749 0.4665 -0.1011 0.054 Uiso 1 1 calc R . .
C45 C 1.3699(4) 0.3961(3) 0.0527(3) 0.0341(10) Uani 1 1 d . . .
H45A H 1.4351 0.3782 0.0898 0.051 Uiso 1 1 calc R . .
H45B H 1.3201 0.3615 0.0760 0.051 Uiso 1 1 calc R . .
H45C H 1.3233 0.4719 0.0462 0.051 Uiso 1 1 calc R . .
Na1 Na 1.69753(14) 0.07339(12) -0.22773(9) 0.0270(4) Uani 1 1 d . . .
O1S O 0.8152(3) 0.3580(3) 0.2500(2) 0.0556(10) Uani 1 1 d . . .
O2S O 0.6213(4) 0.3337(4) 0.1698(3) 0.0708(12) Uani 1 1 d . . .
Cl1 Cl 0.85658(10) 0.25762(7) 0.07183(5) 0.0282(3) Uani 1 1 d . . .

loop_
_atom_site_aniso_label
_atom_site_aniso_U_11
_atom_site_aniso_U_22
_atom_site_aniso_U_33
_atom_site_aniso_U_23
_atom_site_aniso_U_13
_atom_site_aniso_U_12
O1 0.0330(17) 0.0380(17) 0.0291(15) 0.0012(13) -0.0013(13) -0.0160(14)
O2 0.0347(17) 0.0367(17) 0.0256(15) 0.0012(13) 0.0005(13) -0.0071(14)
O3 0.0386(18) 0.0281(15) 0.0332(16) -0.0017(13) -0.0064(13) -0.0125(13)
O4 0.0419(18) 0.0237(15) 0.0360(16) -0.0033(12) -0.0003(14) -0.0117(13)
O5 0.0299(16) 0.0313(15) 0.0253(15) -0.0020(12) -0.0020(12) -0.0123(12)
O6 0.0283(15) 0.0260(15) 0.0280(14) -0.0041(11) 0.0008(12) -0.0109(12)
N1 0.0247(18) 0.0256(17) 0.0289(18) -0.0026(14) -0.0013(14) -0.0084(14)
N2 0.0268(18) 0.0298(18) 0.0255(17) 0.0036(14) -0.0011(14) -0.0081(15)
N3 0.0227(17) 0.0275(18) 0.0310(18) 0.0004(14) -0.0025(14) -0.0099(14)
N4 0.0219(17) 0.0264(17) 0.0283(17) -0.0008(14) -0.0020(14) -0.0109(14)
N5 0.0263(18) 0.0272(18) 0.0285(17) -0.0025(14) -0.0040(14) -0.0092(15)
N6 0.0254(18) 0.0286(18) 0.0304(18) -0.0054(14) -0.0018(14) -0.0078(15)
N7 0.049(3) 0.045(2) 0.042(2) 0.0043(19) -0.0084(19) -0.021(2)
N8 0.040(2) 0.0282(19) 0.038(2) -0.0051(16) -0.0071(17) -0.0039(16)
C1 0.028(2) 0.026(2) 0.031(2) -0.0004(17) -0.0053(17) -0.0033(17)
C2 0.028(2) 0.030(2) 0.036(2) -0.0062(18) 0.0019(18) -0.0068(18)
C3 0.018(2) 0.042(3) 0.033(2) 0.0026(19) 0.0014(17) -0.0096(18)
C4 0.023(2) 0.036(2) 0.036(2) 0.0052(18) -0.0002(17) -0.0139(18)
C5 0.026(2) 0.030(2) 0.033(2) 0.0003(17) -0.0051(17) -0.0132(18)
C6 0.028(2) 0.028(2) 0.025(2) -0.0001(16) -0.0044(16) -0.0115(17)
C7 0.027(2) 0.025(2) 0.027(2) 0.0021(16) -0.0018(16) -0.0089(17)
C8 0.027(2) 0.0218(19) 0.032(2) 0.0012(16) -0.0026(17) -0.0071(16)
C9 0.033(2) 0.027(2) 0.036(2) -0.0073(18) -0.0014(18) -0.0108(18)
C10 0.031(2) 0.027(2) 0.027(2) -0.0045(16) -0.0051(17) -0.0110(17)
C11 0.040(2) 0.027(2) 0.030(2) -0.0008(17) -0.0077(18) -0.0173(19)
C12 0.034(2) 0.036(2) 0.036(2) -0.0005(19) -0.0042(18) -0.022(2)
C13 0.026(2) 0.038(2) 0.040(2) -0.0008(19) -0.0042(18) -0.0141(19)
C14 0.029(2) 0.033(2) 0.024(2) -0.0026(17) -0.0035(17) -0.0122(18)
C15 0.029(2) 0.031(2) 0.034(2) -0.0003(18) -0.0076(18) -0.0130(18)
C16 0.033(2) 0.035(2) 0.031(2) -0.0043(18) 0.0022(18) -0.0132(19)
C17 0.033(2) 0.027(2) 0.029(2) -0.0056(17) 0.0021(18) -0.0087(18)
C18 0.037(3) 0.047(3) 0.032(2) 0.000(2) -0.001(2) -0.018(2)
C19 0.039(3) 0.050(3) 0.037(2) -0.007(2) -0.005(2) -0.016(2)
C20 0.044(3) 0.041(3) 0.038(3) -0.004(2) -0.012(2) -0.010(2)
C21 0.073(4) 0.041(3) 0.040(3) 0.010(2) -0.014(3) -0.026(3)
C22 0.029(2) 0.031(2) 0.042(2) -0.0051(19) -0.0020(19) -0.0107(18)
C23 0.025(2) 0.032(2) 0.036(2) -0.0089(18) -0.0047(18) -0.0086(18)
C24 0.044(3) 0.049(3) 0.049(3) -0.023(2) 0.008(2) -0.029(2)
C25 0.042(3) 0.065(3) 0.046(3) -0.017(3) 0.008(2) -0.034(3)
C26 0.031(2) 0.058(3) 0.038(3) -0.021(2) 0.000(2) -0.011(2)
C27 0.045(3) 0.034(3) 0.040(3) -0.007(2) -0.012(2) -0.002(2)
C28 0.029(2) 0.034(2) 0.030(2) 0.0002(18) 0.0023(18) -0.0067(18)
C29 0.032(2) 0.027(2) 0.026(2) -0.0011(16) 0.0043(18) -0.0072(18)
C30 0.032(2) 0.036(2) 0.027(2) 0.0021(18) -0.0026(18) -0.0073(19)
C31 0.069(4) 0.043(3) 0.038(3) 0.001(2) -0.016(2) -0.023(3)
C32 0.039(3) 0.038(3) 0.031(2) -0.0024(19) -0.0001(19) -0.008(2)
C33 0.044(3) 0.047(3) 0.027(2) 0.001(2) 0.000(2) -0.006(2)
C34 0.032(2) 0.030(2) 0.032(2) -0.0011(17) -0.0038(18) -0.0163(18)
C35 0.026(2) 0.022(2) 0.035(2) -0.0022(17) 0.0011(17) -0.0092(17)
C36 0.049(3) 0.027(2) 0.029(2) -0.0009(17) 0.001(2) -0.012(2)
C37 0.047(3) 0.034(3) 0.040(3) 0.001(2) -0.003(2) -0.006(2)
C38 0.069(4) 0.035(3) 0.037(3) 0.000(2) 0.011(2) -0.019(3)
C39 0.074(4) 0.026(2) 0.036(3) -0.0007(19) 0.000(2) -0.018(2)
C40 0.024(2) 0.025(2) 0.028(2) -0.0028(16) -0.0011(16) -0.0126(16)
C41 0.0208(19) 0.026(2) 0.027(2) -0.0047(16) -0.0015(15) -0.0102(16)
C42 0.029(2) 0.0213(19) 0.031(2) -0.0030(16) -0.0020(17) -0.0097(17)
C43 0.039(3) 0.030(2) 0.034(2) -0.0054(18) 0.0016(19) -0.017(2)
C44 0.033(2) 0.028(2) 0.042(3) -0.0032(19) -0.010(2) -0.0072(18)
C45 0.034(2) 0.030(2) 0.036(2) -0.0049(18) 0.0033(19) -0.0120(19)
Na1 0.0265(8) 0.0256(8) 0.0270(8) -0.0018(6) -0.0007(6) -0.0096(7)
O1S 0.049(2) 0.052(2) 0.062(2) 0.0069(18) -0.0139(18) -0.0201(18)
O2S 0.056(3) 0.075(3) 0.077(3) 0.003(2) -0.009(2) -0.025(2)
Cl1 0.0539(6) 0.0176(4) 0.0177(4) 0.0019(3) -0.0213(4) -0.0176(4)

loop_
_atom_type_symbol
_atom_type_description
_atom_type_scat_dispersion_real
_atom_type_scat_dispersion_imag
_atom_type_scat_source
C C 0.0033 0.0016 'International Tables Vol C Tables 4.2.6.8 and 6.1.1.4'
H H 0.0000 0.0000 'International Tables Vol C Tables 4.2.6.8 and 6.1.1.4'
N N 0.0061 0.0033 'International Tables Vol C Tables 4.2.6.8 and 6.1.1.4'
O O 0.0106 0.0060 'International Tables Vol C Tables 4.2.6.8 and 6.1.1.4'
Na Na 0.0362 0.0249 'International Tables Vol C Tables 4.2.6.8 and 6.1.1.4'
Cl Cl 0.1484 0.1585 'International Tables Vol C Tables 4.2.6.8 and 6.1.1.4'

loop_
_geom_angle_atom_site_label_1
_geom_angle_atom_site_label_2
_geom_angle_atom_site_label_3
_geom_angle
_geom_angle_site_symmetry_1
_geom_angle_site_symmetry_3
_geom_angle_publ_flag
C29 O1 Na1 113.5(3) . . ?
C29 O2 C30 120.2(3) . . ?
C35 O3 Na1 111.1(3) . . ?
C35 O4 C36 122.5(3) . . ?
C41 O5 Na1 116.5(3) . . ?
C41 O6 C42 121.6(3) . . ?
C8 N1 C1 111.2(3) . . ?
C8 N1 C9 109.9(3) . . ?
C1 N1 C9 109.4(3) . . ?
C8 N1 Na1 111.6(2) . . ?
C1 N1 Na1 106.7(2) . . ?
C9 N1 Na1 108.1(2) . . ?
C28 N2 C3 111.0(3) . . ?
C28 N2 C2 110.7(3) . . ?
C3 N2 C2 111.8(3) . . ?
C28 N2 Na1 106.0(2) . . ?
C3 N2 Na1 112.4(2) . . ?
C2 N2 Na1 104.7(2) . . ?
C4 N3 C34 109.9(3) . . ?
C4 N3 C5 110.6(3) . . ?
C34 N3 C5 111.2(3) . . ?
C4 N3 Na1 108.8(2) . . ?
C34 N3 Na1 104.5(2) . . ?
C5 N3 Na1 111.6(2) . . ?
C40 N4 C7 112.6(3) . . ?
C40 N4 C6 109.7(3) . . ?
C7 N4 C6 111.3(3) . . ?
C40 N4 Na1 101.7(2) . . ?
C7 N4 Na1 109.1(2) . . ?
C6 N4 Na1 112.1(2) . . ?
C14 N5 C10 117.3(3) . . ?
C14 N5 Na1 130.4(3) . . ?
C10 N5 Na1 109.7(2) . . ?
C22 N6 C15 110.8(3) . . ?
C22 N6 C16 110.5(3) . . ?
C15 N6 C16 110.1(3) . . ?
C21 N7 C17 117.5(4) . . ?
C23 N8 C27 117.7(4) . . ?
N1 C1 C2 114.6(3) . . ?
N1 C1 H1A 108.6 . . ?
C2 C1 H1A 108.6 . . ?
N1 C1 H1B 108.6 . . ?
C2 C1 H1B 108.6 . . ?
H1A C1 H1B 107.6 . . ?
N2 C2 C1 113.5(3) . . ?
N2 C2 H2A 108.9 . . ?
C1 C2 H2A 108.9 . . ?
N2 C2 H2B 108.9 . . ?
C1 C2 H2B 108.9 . . ?
H2A C2 H2B 107.7 . . ?
N2 C3 C4 112.2(3) . . ?
N2 C3 H3A 109.2 . . ?
C4 C3 H3A 109.2 . . ?
N2 C3 H3B 109.2 . . ?
C4 C3 H3B 109.2 . . ?
H3A C3 H3B 107.9 . . ?
N3 C4 C3 113.0(3) . . ?
N3 C4 H4A 109.0 . . ?
C3 C4 H4A 109.0 . . ?
N3 C4 H4B 109.0 . . ?
C3 C4 H4B 109.0 . . ?
H4A C4 H4B 107.8 . . ?
N3 C5 C6 112.7(3) . . ?
N3 C5 H5A 109.1 . . ?
C6 C5 H5A 109.1 . . ?
N3 C5 H5B 109.1 . . ?
C6 C5 H5B 109.1 . . ?
H5A C5 H5B 107.8 . . ?
N4 C6 C5 111.8(3) . . ?
N4 C6 H6A 109.3 . . ?
C5 C6 H6A 109.3 . . ?
N4 C6 H6B 109.3 . . ?
C5 C6 H6B 109.3 . . ?
H6A C6 H6B 107.9 . . ?
N4 C7 C8 113.9(3) . . ?
N4 C7 H7A 108.8 . . ?
C8 C7 H7A 108.8 . . ?
N4 C7 H7B 108.8 . . ?
C8 C7 H7B 108.8 . . ?
H7A C7 H7B 107.7 . . ?
N1 C8 C7 113.7(3) . . ?
N1 C8 H8A 108.8 . . ?
C7 C8 H8A 108.8 . . ?
N1 C8 H8B 108.8 . . ?
C7 C8 H8B 108.8 . . ?
H8A C8 H8B 107.7 . . ?
N1 C9 C10 113.1(3) . . ?
N1 C9 H9A 109.0 . . ?
C10 C9 H9A 109.0 . . ?
N1 C9 H9B 109.0 . . ?
C10 C9 H9B 109.0 . . ?
H9A C9 H9B 107.8 . . ?
N5 C10 C11 123.1(4) . . ?
N5 C10 C9 116.7(4) . . ?
C11 C10 C9 120.1(4) . . ?
C12 C11 C10 118.9(4) . . ?
C12 C11 H11 120.6 . . ?
C10 C11 H11 120.6 . . ?
C11 C12 C13 118.5(4) . . ?
C11 C12 H12 120.8 . . ?
C13 C12 H12 120.8 . . ?
C12 C13 C14 119.3(4) . . ?
C12 C13 H13 120.3 . . ?
C14 C13 H13 120.3 . . ?
N5 C14 C13 122.9(4) . . ?
N5 C14 C15 117.1(4) . . ?
C13 C14 C15 120.0(4) . . ?
N6 C15 C14 112.0(3) . . ?
N6 C15 H15A 109.2 . . ?
C14 C15 H15A 109.2 . . ?
N6 C15 H15B 109.2 . . ?
C14 C15 H15B 109.2 . . ?
H15A C15 H15B 107.9 . . ?
N6 C16 C17 112.9(3) . . ?
N6 C16 H16A 109.0 . . ?
C17 C16 H16A 109.0 . . ?
N6 C16 H16B 109.0 . . ?
C17 C16 H16B 109.0 . . ?
H16A C16 H16B 107.8 . . ?
N7 C17 C18 122.1(4) . . ?
N7 C17 C16 116.9(4) . . ?
C18 C17 C16 121.0(4) . . ?
C19 C18 C17 119.3(4) . . ?
C19 C18 H18 120.4 . . ?
C17 C18 H18 120.4 . . ?
C18 C19 C20 119.2(5) . . ?
C18 C19 H19 120.4 . . ?
C20 C19 H19 120.4 . . ?
C21 C20 C19 117.8(5) . . ?
C21 C20 H20 121.1 . . ?
C19 C20 H20 121.1 . . ?
N7 C21 C20 124.0(5) . . ?
N7 C21 H21 118.0 . . ?
C20 C21 H21 118.0 . . ?
N6 C22 C23 113.3(4) . . ?
N6 C22 H22A 108.9 . . ?
C23 C22 H22A 108.9 . . ?
N6 C22 H22B 108.9 . . ?
C23 C22 H22B 108.9 . . ?
H22A C22 H22B 107.7 . . ?
N8 C23 C24 122.1(4) . . ?
N8 C23 C22 115.3(4) . . ?
C24 C23 C22 122.6(4) . . ?
C23 C24 C25 118.9(4) . . ?
C23 C24 H24 120.5 . . ?
C25 C24 H24 120.5 . . ?
C26 C25 C24 118.5(5) . . ?
C26 C25 H25 120.8 . . ?
C24 C25 H25 120.8 . . ?
C25 C26 C27 119.2(4) . . ?
C25 C26 H26 120.4 . . ?
C27 C26 H26 120.4 . . ?
N8 C27 C26 123.6(5) . . ?
N8 C27 H27 118.2 . . ?
C26 C27 H27 118.2 . . ?
N2 C28 C29 111.4(3) . . ?
N2 C28 H28A 109.4 . . ?
C29 C28 H28A 109.4 . . ?
N2 C28 H28B 109.4 . . ?
C29 C28 H28B 109.4 . . ?
H28A C28 H28B 108.0 . . ?
O1 C29 O2 125.9(4) . . ?
O1 C29 C28 123.7(4) . . ?
O2 C29 C28 110.3(3) . . ?
O1 C29 Na1 45.8(2) . . ?
O2 C29 Na1 153.6(3) . . ?
C28 C29 Na1 82.5(2) . . ?
O2 C30 C31 110.6(4) . . ?
O2 C30 C33 102.8(3) . . ?
C31 C30 C33 111.5(4) . . ?
O2 C30 C32 108.8(4) . . ?
C31 C30 C32 112.6(4) . . ?
C33 C30 C32 110.1(4) . . ?
C30 C31 H31A 109.5 . . ?
C30 C31 H31B 109.5 . . ?
H31A C31 H31B 109.5 . . ?
C30 C31 H31C 109.5 . . ?
H31A C31 H31C 109.5 . . ?
H31B C31 H31C 109.5 . . ?
C30 C32 H32A 109.5 . . ?
C30 C32 H32B 109.5 . . ?
H32A C32 H32B 109.5 . . ?
C30 C32 H32C 109.5 . . ?
H32A C32 H32C 109.5 . . ?
H32B C32 H32C 109.5 . . ?
C30 C33 H33A 109.5 . . ?
C30 C33 H33B 109.5 . . ?
H33A C33 H33B 109.5 . . ?
C30 C33 H33C 109.5 . . ?
H33A C33 H33C 109.5 . . ?
H33B C33 H33C 109.5 . . ?
N3 C34 C35 112.3(3) . . ?
N3 C34 H34A 109.1 . . ?
C35 C34 H34A 109.1 . . ?
N3 C34 H34B 109.1 . . ?
C35 C34 H34B 109.1 . . ?
H34A C34 H34B 107.9 . . ?
O3 C35 O4 126.3(4) . . ?
O3 C35 C34 124.2(4) . . ?
O4 C35 C34 109.5(3) . . ?
O4 C36 C37 109.9(4) . . ?
O4 C36 C38 110.0(4) . . ?
C37 C36 C38 112.7(4) . . ?
O4 C36 C39 101.9(4) . . ?
C37 C36 C39 111.1(4) . . ?
C38 C36 C39 110.7(4) . . ?
C36 C37 H37A 109.5 . . ?
C36 C37 H37B 109.5 . . ?
H37A C37 H37B 109.5 . . ?
C36 C37 H37C 109.5 . . ?
H37A C37 H37C 109.5 . . ?
H37B C37 H37C 109.5 . . ?
C36 C38 H38A 109.5 . . ?
C36 C38 H38B 109.5 . . ?
H38A C38 H38B 109.5 . . ?
C36 C38 H38C 109.5 . . ?
H38A C38 H38C 109.5 . . ?
H38B C38 H38C 109.5 . . ?
C36 C39 H39A 109.5 . . ?
C36 C39 H39B 109.5 . . ?
H39A C39 H39B 109.5 . . ?
C36 C39 H39C 109.5 . . ?
H39A C39 H39C 109.5 . . ?
H39B C39 H39C 109.5 . . ?
N4 C40 C41 108.9(3) . . ?
N4 C40 H40A 109.9 . . ?
C41 C40 H40A 109.9 . . ?
N4 C40 H40B 109.9 . . ?
C41 C40 H40B 109.9 . . ?
H40A C40 H40B 108.3 . . ?
O5 C41 O6 125.5(4) . . ?
O5 C41 C40 122.9(3) . . ?
O6 C41 C40 111.5(3) . . ?
O6 C42 C44 109.9(3) . . ?
O6 C42 C45 102.6(3) . . ?
C44 C42 C45 111.2(4) . . ?
O6 C42 C43 109.9(3) . . ?
C44 C42 C43 111.7(4) . . ?
C45 C42 C43 111.2(3) . . ?
C42 C43 H43A 109.5 . . ?
C42 C43 H43B 109.5 . . ?
H43A C43 H43B 109.5 . . ?
C42 C43 H43C 109.5 . . ?
H43A C43 H43C 109.5 . . ?
H43B C43 H43C 109.5 . . ?
C42 C44 H44A 109.5 . . ?
C42 C44 H44B 109.5 . . ?
H44A C44 H44B 109.5 . . ?
C42 C44 H44C 109.5 . . ?
H44A C44 H44C 109.5 . . ?
H44B C44 H44C 109.5 . . ?
C42 C45 H45A 109.5 . . ?
C42 C45 H45B 109.5 . . ?
H45A C45 H45B 109.5 . . ?
C42 C45 H45C 109.5 . . ?
H45A C45 H45C 109.5 . . ?
H45B C45 H45C 109.5 . . ?
O1 Na1 O5 126.08(11) . . ?
O1 Na1 N1 91.99(11) . . ?
O5 Na1 N1 122.86(11) . . ?
O1 Na1 N2 66.06(11) . . ?
O5 Na1 N2 155.15(12) . . ?
N1 Na1 N2 73.53(11) . . ?
O1 Na1 O3 77.03(10) . . ?
O5 Na1 O3 79.03(10) . . ?
N1 Na1 O3 157.34(12) . . ?
N2 Na1 O3 83.87(11) . . ?
O1 Na1 N4 161.60(12) . . ?
O5 Na1 N4 66.93(10) . . ?
N1 Na1 N4 69.64(11) . . ?
N2 Na1 N4 107.87(11) . . ?
O3 Na1 N4 120.51(11) . . ?
O1 Na1 N3 121.91(11) . . ?
O5 Na1 N3 87.71(11) . . ?
N1 Na1 N3 107.84(12) . . ?
N2 Na1 N3 68.51(11) . . ?
O3 Na1 N3 63.86(10) . . ?
N4 Na1 N3 67.37(10) . . ?
O1 Na1 N5 74.32(10) . . ?
O5 Na1 N5 83.20(10) . . ?
N1 Na1 N5 66.68(11) . . ?
N2 Na1 N5 121.61(12) . . ?
O3 Na1 N5 127.02(11) . . ?
N4 Na1 N5 96.47(11) . . ?
N3 Na1 N5 163.62(12) . . ?
O1 Na1 C29 20.67(11) . . ?
O5 Na1 C29 133.97(11) . . ?
N1 Na1 C29 97.34(12) . . ?
N2 Na1 C29 49.84(11) . . ?
O3 Na1 C29 65.75(11) . . ?
N4 Na1 C29 157.52(12) . . ?
N3 Na1 C29 101.36(12) . . ?
N5 Na1 C29 94.74(12) . . ?

loop_
_geom_bond_atom_site_label_1
_geom_bond_atom_site_label_2
_geom_bond_distance
_geom_bond_site_symmetry_2
_geom_bond_publ_flag
O1 C29 1.202(5) . ?
O1 Na1 2.441(3) . ?
O2 C29 1.337(5) . ?
O2 C30 1.482(5) . ?
O3 C35 1.217(5) . ?
O3 Na1 2.618(3) . ?
O4 C35 1.318(5) . ?
O4 C36 1.462(5) . ?
O5 C41 1.221(5) . ?
O5 Na1 2.458(3) . ?
O6 C41 1.323(5) . ?
O6 C42 1.498(5) . ?
N1 C8 1.470(5) . ?
N1 C1 1.479(5) . ?
N1 C9 1.480(5) . ?
N1 Na1 2.550(4) . ?
N2 C28 1.450(5) . ?
N2 C3 1.461(5) . ?
N2 C2 1.481(6) . ?
N2 Na1 2.579(4) . ?
N3 C4 1.460(5) . ?
N3 C34 1.462(5) . ?
N3 C5 1.468(5) . ?
N3 Na1 2.664(4) . ?
N4 C40 1.462(5) . ?
N4 C7 1.464(5) . ?
N4 C6 1.472(5) . ?
N4 Na1 2.662(4) . ?
N5 C14 1.337(5) . ?
N5 C10 1.352(5) . ?
N5 Na1 2.797(4) . ?
N6 C22 1.465(5) . ?
N6 C15 1.468(5) . ?
N6 C16 1.473(5) . ?
N7 C21 1.336(7) . ?
N7 C17 1.343(6) . ?
N8 C23 1.342(6) . ?
N8 C27 1.345(6) . ?
C1 C2 1.514(6) . ?
C1 H1A 0.9700 . ?
C1 H1B 0.9700 . ?
C2 H2A 0.9700 . ?
C2 H2B 0.9700 . ?
C3 C4 1.507(6) . ?
C3 H3A 0.9700 . ?
C3 H3B 0.9700 . ?
C4 H4A 0.9700 . ?
C4 H4B 0.9700 . ?
C5 C6 1.526(6) . ?
C5 H5A 0.9700 . ?
C5 H5B 0.9700 . ?
C6 H6A 0.9700 . ?
C6 H6B 0.9700 . ?
C7 C8 1.509(6) . ?
C7 H7A 0.9700 . ?
C7 H7B 0.9700 . ?
C8 H8A 0.9700 . ?
C8 H8B 0.9700 . ?
C9 C10 1.501(6) . ?
C9 H9A 0.9700 . ?
C9 H9B 0.9700 . ?
C10 C11 1.395(6) . ?
C11 C12 1.380(6) . ?
C11 H11 0.9300 . ?
C12 C13 1.388(6) . ?
C12 H12 0.9300 . ?
C13 C14 1.394(6) . ?
C13 H13 0.9300 . ?
C14 C15 1.514(6) . ?
C15 H15A 0.9700 . ?
C15 H15B 0.9700 . ?
C16 C17 1.508(6) . ?
C16 H16A 0.9700 . ?
C16 H16B 0.9700 . ?
C17 C18 1.386(6) . ?
C18 C19 1.375(7) . ?
C18 H18 0.9300 . ?
C19 C20 1.383(7) . ?
C19 H19 0.9300 . ?
C20 C21 1.377(8) . ?
C20 H20 0.9300 . ?
C21 H21 0.9300 . ?
C22 C23 1.508(6) . ?
C22 H22A 0.9700 . ?
C22 H22B 0.9700 . ?
C23 C24 1.400(7) . ?
C24 C25 1.404(7) . ?
C24 H24 0.9300 . ?
C25 C26 1.365(7) . ?
C25 H25 0.9300 . ?
C26 C27 1.384(7) . ?
C26 H26 0.9300 . ?
C27 H27 0.9300 . ?
C28 C29 1.518(6) . ?
C28 H28A 0.9700 . ?
C28 H28B 0.9700 . ?
C29 Na1 3.122(4) . ?
C30 C31 1.507(7) . ?
C30 C33 1.514(6) . ?
C30 C32 1.520(6) . ?
C31 H31A 0.9600 . ?
C31 H31B 0.9600 . ?
C31 H31C 0.9600 . ?
C32 H32A 0.9600 . ?
C32 H32B 0.9600 . ?
C32 H32C 0.9600 . ?
C33 H33A 0.9600 . ?
C33 H33B 0.9600 . ?
C33 H33C 0.9600 . ?
C34 C35 1.521(6) . ?
C34 H34A 0.9700 . ?
C34 H34B 0.9700 . ?
C36 C37 1.516(7) . ?
C36 C38 1.524(6) . ?
C36 C39 1.529(6) . ?
C37 H37A 0.9600 . ?
C37 H37B 0.9600 . ?
C37 H37C 0.9600 . ?
C38 H38A 0.9600 . ?
C38 H38B 0.9600 . ?
C38 H38C 0.9600 . ?
C39 H39A 0.9600 . ?
C39 H39B 0.9600 . ?
C39 H39C 0.9600 . ?
C40 C41 1.514(5) . ?
C40 H40A 0.9700 . ?
C40 H40B 0.9700 . ?
C42 C44 1.515(6) . ?
C42 C45 1.518(6) . ?
C42 C43 1.521(6) . ?
C43 H43A 0.9600 . ?
C43 H43B 0.9600 . ?
C43 H43C 0.9600 . ?
C44 H44A 0.9600 . ?
C44 H44B 0.9600 . ?
C44 H44C 0.9600 . ?
C45 H45A 0.9600 . ?
C45 H45B 0.9600 . ?
C45 H45C 0.9600 . ?

loop_
_geom_torsion_atom_site_label_1
_geom_torsion_atom_site_label_2
_geom_torsion_atom_site_label_3
_geom_torsion_atom_site_label_4
_geom_torsion
_geom_torsion_site_symmetry_1
_geom_torsion_site_symmetry_2
_geom_torsion_site_symmetry_3
_geom_torsion_site_symmetry_4
_geom_torsion_publ_flag
C8 N1 C1 C2 -161.9(3) . . . . ?
C9 N1 C1 C2 76.6(4) . . . . ?
Na1 N1 C1 C2 -40.1(4) . . . . ?
C28 N2 C2 C1 -159.9(3) . . . . ?
C3 N2 C2 C1 75.9(4) . . . . ?
Na1 N2 C2 C1 -46.1(4) . . . . ?
N1 C1 C2 N2 63.6(5) . . . . ?
C28 N2 C3 C4 76.9(4) . . . . ?
C2 N2 C3 C4 -159.0(3) . . . . ?
Na1 N2 C3 C4 -41.6(4) . . . . ?
C34 N3 C4 C3 -157.2(3) . . . . ?
C5 N3 C4 C3 79.6(4) . . . . ?
Na1 N3 C4 C3 -43.4(4) . . . . ?
N2 C3 C4 N3 59.6(5) . . . . ?
C4 N3 C5 C6 -163.7(3) . . . . ?
C34 N3 C5 C6 73.9(4) . . . . ?
Na1 N3 C5 C6 -42.3(4) . . . . ?
C40 N4 C6 C5 -154.3(3) . . . . ?
C7 N4 C6 C5 80.4(4) . . . . ?
Na1 N4 C6 C5 -42.1(4) . . . . ?
N3 C5 C6 N4 58.4(4) . . . . ?
C40 N4 C7 C8 74.3(4) . . . . ?
C6 N4 C7 C8 -162.0(3) . . . . ?
Na1 N4 C7 C8 -37.8(4) . . . . ?
C1 N1 C8 C7 76.7(4) . . . . ?
C9 N1 C8 C7 -162.1(3) . . . . ?
Na1 N1 C8 C7 -42.3(4) . . . . ?
N4 C7 C8 N1 56.4(5) . . . . ?
C8 N1 C9 C10 66.2(4) . . . . ?
C1 N1 C9 C10 -171.6(3) . . . . ?
Na1 N1 C9 C10 -55.8(4) . . . . ?
C14 N5 C10 C11 -3.3(6) . . . . ?
Na1 N5 C10 C11 160.3(3) . . . . ?
C14 N5 C10 C9 173.6(3) . . . . ?
Na1 N5 C10 C9 -22.8(4) . . . . ?
N1 C9 C10 N5 55.4(5) . . . . ?
N1 C9 C10 C11 -127.6(4) . . . . ?
N5 C10 C11 C12 2.6(6) . . . . ?
C9 C10 C11 C12 -174.1(4) . . . . ?
C10 C11 C12 C13 -0.2(6) . . . . ?
C11 C12 C13 C14 -1.3(6) . . . . ?
C10 N5 C14 C13 1.7(6) . . . . ?
Na1 N5 C14 C13 -157.9(3) . . . . ?
C10 N5 C14 C15 -179.5(3) . . . . ?
Na1 N5 C14 C15 20.9(5) . . . . ?
C12 C13 C14 N5 0.6(6) . . . . ?
C12 C13 C14 C15 -178.2(4) . . . . ?
C22 N6 C15 C14 164.0(3) . . . . ?
C16 N6 C15 C14 -73.4(4) . . . . ?
N5 C14 C15 N6 135.3(4) . . . . ?
C13 C14 C15 N6 -45.8(5) . . . . ?
C22 N6 C16 C17 -66.1(4) . . . . ?
C15 N6 C16 C17 171.2(3) . . . . ?
C21 N7 C17 C18 1.6(7) . . . . ?
C21 N7 C17 C16 -179.0(4) . . . . ?
N6 C16 C17 N7 122.8(4) . . . . ?
N6 C16 C17 C18 -57.8(5) . . . . ?
N7 C17 C18 C19 -2.0(7) . . . . ?
C16 C17 C18 C19 178.6(4) . . . . ?
C17 C18 C19 C20 0.7(7) . . . . ?
C18 C19 C20 C21 1.0(7) . . . . ?
C17 N7 C21 C20 0.2(8) . . . . ?
C19 C20 C21 N7 -1.5(8) . . . . ?
C15 N6 C22 C23 -75.0(4) . . . . ?
C16 N6 C22 C23 162.7(3) . . . . ?
C27 N8 C23 C24 -0.9(6) . . . . ?
C27 N8 C23 C22 179.4(4) . . . . ?
N6 C22 C23 N8 161.7(4) . . . . ?
N6 C22 C23 C24 -18.0(6) . . . . ?
N8 C23 C24 C25 0.8(7) . . . . ?
C22 C23 C24 C25 -179.5(4) . . . . ?
C23 C24 C25 C26 0.0(7) . . . . ?
C24 C25 C26 C27 -0.8(7) . . . . ?
C23 N8 C27 C26 0.1(7) . . . . ?
C25 C26 C27 N8 0.8(7) . . . . ?
C3 N2 C28 C29 -157.0(4) . . . . ?
C2 N2 C28 C29 78.3(4) . . . . ?
Na1 N2 C28 C29 -34.7(4) . . . . ?
Na1 O1 C29 O2 -147.0(4) . . . . ?
Na1 O1 C29 C28 29.8(5) . . . . ?
C30 O2 C29 O1 3.4(6) . . . . ?
C30 O2 C29 C28 -173.8(4) . . . . ?
C30 O2 C29 Na1 -58.2(8) . . . . ?
N2 C28 C29 O1 6.0(6) . . . . ?
N2 C28 C29 O2 -176.7(3) . . . . ?
N2 C28 C29 Na1 27.1(3) . . . . ?
C29 O2 C30 C31 -62.0(5) . . . . ?
C29 O2 C30 C33 178.9(4) . . . . ?
C29 O2 C30 C32 62.1(5) . . . . ?
C4 N3 C34 C35 73.8(4) . . . . ?
C5 N3 C34 C35 -163.4(3) . . . . ?
Na1 N3 C34 C35 -42.8(4) . . . . ?
Na1 O3 C35 O4 -154.0(3) . . . . ?
Na1 O3 C35 C34 27.4(5) . . . . ?
C36 O4 C35 O3 -0.9(6) . . . . ?
C36 O4 C35 C34 177.9(3) . . . . ?
N3 C34 C35 O3 12.6(6) . . . . ?
N3 C34 C35 O4 -166.2(3) . . . . ?
C35 O4 C36 C37 62.0(5) . . . . ?
C35 O4 C36 C38 -62.7(5) . . . . ?
C35 O4 C36 C39 179.8(4) . . . . ?
C7 N4 C40 C41 -166.2(3) . . . . ?
C6 N4 C40 C41 69.2(4) . . . . ?
Na1 N4 C40 C41 -49.7(3) . . . . ?
Na1 O5 C41 O6 170.5(3) . . . . ?
Na1 O5 C41 C40 -9.1(5) . . . . ?
C42 O6 C41 O5 -3.9(6) . . . . ?
C42 O6 C41 C40 175.7(3) . . . . ?
N4 C40 C41 O5 45.5(5) . . . . ?
N4 C40 C41 O6 -134.1(3) . . . . ?
C41 O6 C42 C44 66.3(4) . . . . ?
C41 O6 C42 C45 -175.4(3) . . . . ?
C41 O6 C42 C43 -57.1(4) . . . . ?
C29 O1 Na1 O5 120.1(3) . . . . ?
C29 O1 Na1 N1 -105.7(3) . . . . ?
C29 O1 Na1 N2 -34.7(3) . . . . ?
C29 O1 Na1 O3 54.3(3) . . . . ?
C29 O1 Na1 N4 -109.0(4) . . . . ?
C29 O1 Na1 N3 6.8(3) . . . . ?
C29 O1 Na1 N5 -170.8(3) . . . . ?
C41 O5 Na1 O1 150.1(3) . . . . ?
C41 O5 Na1 N1 28.6(3) . . . . ?
C41 O5 Na1 N2 -97.6(4) . . . . ?
C41 O5 Na1 O3 -145.0(3) . . . . ?
C41 O5 Na1 N4 -14.9(3) . . . . ?
C41 O5 Na1 N3 -81.2(3) . . . . ?
C41 O5 Na1 N5 85.2(3) . . . . ?
C41 O5 Na1 C29 175.2(3) . . . . ?
C8 N1 Na1 O1 -163.3(2) . . . . ?
C1 N1 Na1 O1 75.1(2) . . . . ?
C9 N1 Na1 O1 -42.4(3) . . . . ?
C8 N1 Na1 O5 -26.9(3) . . . . ?
C1 N1 Na1 O5 -148.5(2) . . . . ?
C9 N1 Na1 O5 94.0(3) . . . . ?
C8 N1 Na1 N2 132.4(3) . . . . ?
C1 N1 Na1 N2 10.8(2) . . . . ?
C9 N1 Na1 N2 -106.7(3) . . . . ?
C8 N1 Na1 O3 136.7(3) . . . . ?
C1 N1 Na1 O3 15.1(4) . . . . ?
C9 N1 Na1 O3 -102.5(4) . . . . ?
C8 N1 Na1 N4 15.6(2) . . . . ?
C1 N1 Na1 N4 -106.0(3) . . . . ?
C9 N1 Na1 N4 136.5(3) . . . . ?
C8 N1 Na1 N3 72.2(3) . . . . ?
C1 N1 Na1 N3 -49.4(3) . . . . ?
C9 N1 Na1 N3 -167.0(2) . . . . ?
C8 N1 Na1 N5 -91.3(3) . . . . ?
C1 N1 Na1 N5 147.1(3) . . . . ?
C9 N1 Na1 N5 29.6(2) . . . . ?
C8 N1 Na1 C29 176.6(2) . . . . ?
C1 N1 Na1 C29 55.0(3) . . . . ?
C9 N1 Na1 C29 -62.5(3) . . . . ?
C28 N2 Na1 O1 35.0(3) . . . . ?
C3 N2 Na1 O1 156.3(3) . . . . ?
C2 N2 Na1 O1 -82.1(3) . . . . ?
C28 N2 Na1 O5 -90.1(4) . . . . ?
C3 N2 Na1 O5 31.2(4) . . . . ?
C2 N2 Na1 O5 152.8(3) . . . . ?
C28 N2 Na1 N1 134.8(3) . . . . ?
C3 N2 Na1 N1 -103.8(3) . . . . ?
C2 N2 Na1 N1 17.7(2) . . . . ?
C28 N2 Na1 O3 -43.5(3) . . . . ?
C3 N2 Na1 O3 77.8(3) . . . . ?
C2 N2 Na1 O3 -160.6(2) . . . . ?
C28 N2 Na1 N4 -163.7(3) . . . . ?
C3 N2 Na1 N4 -42.3(3) . . . . ?
C2 N2 Na1 N4 79.2(3) . . . . ?
C28 N2 Na1 N3 -107.8(3) . . . . ?
C3 N2 Na1 N3 13.6(2) . . . . ?
C2 N2 Na1 N3 135.1(3) . . . . ?
C28 N2 Na1 N5 86.6(3) . . . . ?
C3 N2 Na1 N5 -152.0(2) . . . . ?
C2 N2 Na1 N5 -30.5(3) . . . . ?
C28 N2 Na1 C29 19.7(2) . . . . ?
C3 N2 Na1 C29 141.1(3) . . . . ?
C2 N2 Na1 C29 -97.4(3) . . . . ?
C35 O3 Na1 O1 -171.5(3) . . . . ?
C35 O3 Na1 O5 57.2(3) . . . . ?
C35 O3 Na1 N1 -108.8(4) . . . . ?
C35 O3 Na1 N2 -104.7(3) . . . . ?
C35 O3 Na1 N4 2.5(3) . . . . ?
C35 O3 Na1 N3 -35.6(3) . . . . ?
C35 O3 Na1 N5 129.9(3) . . . . ?
C35 O3 Na1 C29 -153.1(3) . . . . ?
C40 N4 Na1 O1 -104.1(4) . . . . ?
C7 N4 Na1 O1 15.0(5) . . . . ?
C6 N4 Na1 O1 138.8(4) . . . . ?
C40 N4 Na1 O5 34.3(2) . . . . ?
C7 N4 Na1 O5 153.4(3) . . . . ?
C6 N4 Na1 O5 -82.8(3) . . . . ?
C40 N4 Na1 N1 -107.6(2) . . . . ?
C7 N4 Na1 N1 11.5(2) . . . . ?
C6 N4 Na1 N1 135.2(3) . . . . ?
C40 N4 Na1 N2 -171.7(2) . . . . ?
C7 N4 Na1 N2 -52.5(3) . . . . ?
C6 N4 Na1 N2 71.2(3) . . . . ?
C40 N4 Na1 O3 94.9(2) . . . . ?
C7 N4 Na1 O3 -146.0(2) . . . . ?
C6 N4 Na1 O3 -22.2(3) . . . . ?
C40 N4 Na1 N3 131.8(2) . . . . ?
C7 N4 Na1 N3 -109.1(3) . . . . ?
C6 N4 Na1 N3 14.7(2) . . . . ?
C40 N4 Na1 N5 -45.5(2) . . . . ?
C7 N4 Na1 N5 73.7(2) . . . . ?
C6 N4 Na1 N5 -162.6(3) . . . . ?
C40 N4 Na1 C29 -164.9(3) . . . . ?
C7 N4 Na1 C29 -45.8(4) . . . . ?
C6 N4 Na1 C29 78.0(4) . . . . ?
C4 N3 Na1 O1 -25.2(3) . . . . ?
C34 N3 Na1 O1 92.1(3) . . . . ?
C5 N3 Na1 O1 -147.6(2) . . . . ?
C4 N3 Na1 O5 -157.2(2) . . . . ?
C34 N3 Na1 O5 -39.9(2) . . . . ?
C5 N3 Na1 O5 80.4(3) . . . . ?
C4 N3 Na1 N1 78.9(3) . . . . ?
C34 N3 Na1 N1 -163.8(2) . . . . ?
C5 N3 Na1 N1 -43.5(3) . . . . ?
C4 N3 Na1 N2 15.4(2) . . . . ?
C34 N3 Na1 N2 132.7(3) . . . . ?
C5 N3 Na1 N2 -107.0(3) . . . . ?
C4 N3 Na1 O3 -78.3(2) . . . . ?
C34 N3 Na1 O3 39.0(2) . . . . ?
C5 N3 Na1 O3 159.3(3) . . . . ?
C4 N3 Na1 N4 136.9(3) . . . . ?
C34 N3 Na1 N4 -105.8(2) . . . . ?
C5 N3 Na1 N4 14.5(2) . . . . ?
C4 N3 Na1 N5 146.6(4) . . . . ?
C34 N3 Na1 N5 -96.1(5) . . . . ?
C5 N3 Na1 N5 24.2(6) . . . . ?
C4 N3 Na1 C29 -22.7(3) . . . . ?
C34 N3 Na1 C29 94.6(2) . . . . ?
C5 N3 Na1 C29 -145.1(3) . . . . ?
C14 N5 Na1 O1 -104.3(3) . . . . ?
C10 N5 Na1 O1 94.9(3) . . . . ?
C14 N5 Na1 O5 26.2(3) . . . . ?
C10 N5 Na1 O5 -134.6(3) . . . . ?
C14 N5 Na1 N1 156.4(4) . . . . ?
C10 N5 Na1 N1 -4.3(2) . . . . ?
C14 N5 Na1 N2 -152.5(3) . . . . ?
C10 N5 Na1 N2 46.8(3) . . . . ?
C14 N5 Na1 O3 -44.6(4) . . . . ?
C10 N5 Na1 O3 154.7(2) . . . . ?
C14 N5 Na1 N4 91.9(3) . . . . ?
C10 N5 Na1 N4 -68.8(3) . . . . ?
C14 N5 Na1 N3 82.9(5) . . . . ?
C10 N5 Na1 N3 -77.8(5) . . . . ?
C14 N5 Na1 C29 -107.6(3) . . . . ?
C10 N5 Na1 C29 91.6(3) . . . . ?
O2 C29 Na1 O1 83.2(7) . . . . ?
C28 C29 Na1 O1 -155.3(4) . . . . ?
O1 C29 Na1 O5 -76.2(3) . . . . ?
O2 C29 Na1 O5 7.0(8) . . . . ?
C28 C29 Na1 O5 128.5(2) . . . . ?
O1 C29 Na1 N1 76.0(3) . . . . ?
O2 C29 Na1 N1 159.2(7) . . . . ?
C28 C29 Na1 N1 -79.3(2) . . . . ?
O1 C29 Na1 N2 137.1(3) . . . . ?
O2 C29 Na1 N2 -139.7(7) . . . . ?
C28 C29 Na1 N2 -18.2(2) . . . . ?
O1 C29 Na1 O3 -119.8(3) . . . . ?
O2 C29 Na1 O3 -36.6(7) . . . . ?
C28 C29 Na1 O3 84.9(2) . . . . ?
O1 C29 Na1 N4 128.7(4) . . . . ?
O2 C29 Na1 N4 -148.1(6) . . . . ?
C28 C29 Na1 N4 -26.6(4) . . . . ?
O1 C29 Na1 N3 -174.1(3) . . . . ?
O2 C29 Na1 N3 -90.9(7) . . . . ?
C28 C29 Na1 N3 30.6(3) . . . . ?
O1 C29 Na1 N5 8.9(3) . . . . ?
O2 C29 Na1 N5 92.1(7) . . . . ?
C28 C29 Na1 N5 -146.4(2) . . . . ?
